data_7021757
loop_
_publ_author_name
'Noro, Shin-Ichiro'
'Fukuhara, Katsuo'
'Sugimoto, Kunihisa'
'Hijikata, Yuh'
'Kubo, Kazuya'
'Nakamura, Takayoshi'

_publ_section_title
;
 Anion-dependent host-guest properties of porous assemblies of
 coordination complexes (PACs), [Cu(A)2(py)4] (A = PF6, BF4, CF3SO3, and
 CH3SO3; py = pyridine), based on Werner-type copper(ii) complexes in the
 solid state.
;
_journal_issue 31
_journal_name_full 'Dalton transactions (Cambridge, England : 2003)'
_journal_page_first 11100
_journal_page_last 11110
_journal_paper_doi 10.1039/c3dt51104a
_journal_volume 42
_journal_year 2013
_chemical_formula_moiety 'C30 H30 Cu F12 N6 P2'
_chemical_formula_sum 'C30 H30 Cu F12 N6 P2'
_chemical_formula_weight 828.08
_space_group_IT_number 97
_symmetry_cell_setting tetragonal
_symmetry_Int_Tables_number 97
_symmetry_space_group_name_Hall 'I 4 2'
_symmetry_space_group_name_H-M 'I 4 2 2'
_atom_sites_solution_hydrogens geom
_atom_sites_solution_primary direct
_atom_sites_solution_secondary difmap
_cell_angle_alpha 90.0000
_cell_angle_beta 90.0000
_cell_angle_gamma 90.0000
_cell_formula_units_Z 2
_cell_length_a 11.2091(7)
_cell_length_b 11.2091(7)
_cell_length_c 13.9590(11)
_cell_measurement_reflns_used 6699
_cell_measurement_temperature 173
_cell_measurement_theta_max 27.41
_cell_measurement_theta_min 3.63
_cell_volume 1753.9(2)
_computing_cell_refinement 'RAPID AUTO'
_computing_data_collection 'RAPID AUTO'
_computing_data_reduction 'RAPID AUTO'
_computing_molecular_graphics CrystalMaker
_computing_publication_material 'CrystalStructure 4.0 (Rigaku, 2010)'
_computing_structure_refinement 'SHELXL97 (Sheldrick, 2008)'
_computing_structure_solution 'SIR2004 (Burla, et al., 2005)'
_diffrn_ambient_temperature 173
_diffrn_detector_area_resol_mean 10.000
_diffrn_measured_fraction_theta_full 0.994
_diffrn_measured_fraction_theta_max 0.994
_diffrn_measurement_device_type 'Rigaku R-AXIS RAPID'
_diffrn_measurement_method \w
_diffrn_radiation_type 'Mo K\a'
_diffrn_radiation_wavelength 0.71075
_diffrn_reflns_av_R_equivalents 0.0293
_diffrn_reflns_limit_h_max 14
_diffrn_reflns_limit_h_min -14
_diffrn_reflns_limit_k_max 13
_diffrn_reflns_limit_k_min -14
_diffrn_reflns_limit_l_max 18
_diffrn_reflns_limit_l_min -15
_diffrn_reflns_number 6982
_diffrn_reflns_theta_full 27.41
_diffrn_reflns_theta_max 27.41
_diffrn_standards_number 0
_exptl_absorpt_coefficient_mu 0.809
_exptl_absorpt_correction_T_max 0.851
_exptl_absorpt_correction_T_min 0.626
_exptl_absorpt_correction_type multi-scan
_exptl_absorpt_process_details 'ABSCOR (Rigaku, 1995)'
_exptl_crystal_colour purple
_exptl_crystal_density_diffrn 1.568
_exptl_crystal_density_method 'not measured'
_exptl_crystal_description block
_exptl_crystal_F_000 838.00
_exptl_crystal_size_max 0.380
_exptl_crystal_size_mid 0.250
_exptl_crystal_size_min 0.200
_refine_diff_density_max 0.650
_refine_diff_density_min -0.230
_refine_ls_abs_structure_details 'Flack, H. D. (1983), Acta Cryst. A39, 876-881.  399 Friedel Pairs'
_refine_ls_abs_structure_Flack 0.024(16)
_refine_ls_extinction_method none
_refine_ls_goodness_of_fit_ref 1.134
_refine_ls_hydrogen_treatment constr
_refine_ls_number_parameters 63
_refine_ls_number_reflns 1013
_refine_ls_number_restraints 0
_refine_ls_R_factor_gt 0.0299
_refine_ls_shift/su_max 0.001
_refine_ls_structure_factor_coef Fsqd
_refine_ls_weighting_details 'w = 1/[\s^2^(Fo^2^)+(0.0531P)^2^+0.0821P] where P=(Fo^2^+2Fc^2^)/3'
_refine_ls_weighting_scheme calc
_refine_ls_wR_factor_ref 0.0769
_reflns_number_gt 961
_reflns_number_total 1013
_reflns_threshold_expression F^2^>2.0\s(F^2^)
_cod_data_source_file c3dt51104a.txt
_cod_data_source_block b-CuPF6py_py_111008
_cod_database_code 7021757

loop_
_symmetry_equiv_pos_site_id
_symmetry_equiv_pos_as_xyz
1 +X,+Y,+Z
2 -Y,+X,+Z
3 -X,-Y,+Z
4 +Y,-X,+Z
5 -X,+Y,-Z
6 +Y,+X,-Z
7 +X,-Y,-Z
8 -Y,-X,-Z
9 1/2+X,1/2+Y,1/2+Z
10 1/2-Y,1/2+X,1/2+Z
11 1/2-X,1/2-Y,1/2+Z
12 1/2+Y,1/2-X,1/2+Z
13 1/2-X,1/2+Y,1/2-Z
14 1/2+Y,1/2+X,1/2-Z
15 1/2+X,1/2-Y,1/2-Z
16 1/2-Y,1/2-X,1/2-Z

loop_
_atom_site_label
_atom_site_type_symbol
_atom_site_fract_x
_atom_site_fract_y
_atom_site_fract_z
_atom_site_U_iso_or_equiv
_atom_site_adp_type
_atom_site_occupancy
_atom_site_symmetry_multiplicity
_atom_site_calc_flag
_atom_site_refinement_flags
Cu1 Cu 1.0000 1.0000 0.5000 0.02308(16) Uani 1.0 2 d .
P1 P 1.0000 1.0000 0.78961(5) 0.0274(2) Uani 1.0 4 d .
F1 F 1.0000 1.0000 0.67325(15) 0.0415(5) Uani 1.0 4 d .
F2 F 1.0000 1.0000 0.90392(15) 0.0580(7) Uani 1.0 4 d .
F3 F 1.02011(16) 0.85974(11) 0.78820(10) 0.0596(5) Uani 1.0 16 d .
N1 N 0.87227(10) 0.87227(10) 0.5000 0.0272(4) Uani 1.0 8 d .
C1 C 0.86745(18) 0.78983(17) 0.56996(15) 0.0359(4) Uani 1.0 16 d .
C2 C 0.7802(2) 0.70258(19) 0.5725(2) 0.0470(5) Uani 1.0 16 d .
C3 C 0.69706(14) 0.69706(14) 0.5000 0.0496(7) Uani 1.0 8 d .
C4 C 1.0832(3) 0.4168(3) 0.2500 0.108(3) Uani 1.0 8 d .
C5 C 1.0423(5) 0.4587(5) 0.1652(5) 0.1263(19) Uani 1.0 16 d .
H1 H 0.9259 0.7916 0.6192 0.0431 Uiso 1.0 16 calc R
H2 H 0.7777 0.6470 0.6238 0.0563 Uiso 1.0 16 calc R
H3 H 0.6371 0.6371 0.5000 0.0596 Uiso 1.0 8 calc R

loop_
_atom_site_aniso_label
_atom_site_aniso_U_11
_atom_site_aniso_U_22
_atom_site_aniso_U_33
_atom_site_aniso_U_12
_atom_site_aniso_U_13
_atom_site_aniso_U_23
Cu1 0.02079(18) 0.02079(18) 0.0277(3) 0.0000 0.0000 0.0000
P1 0.0302(3) 0.0302(3) 0.0216(4) 0.0000 0.0000 0.0000
F1 0.0494(7) 0.0494(7) 0.0255(10) 0.0000 0.0000 0.0000
F2 0.0748(10) 0.0748(10) 0.0245(12) 0.0000 0.0000 0.0000
F3 0.0894(13) 0.0328(6) 0.0565(9) 0.0097(7) -0.0055(8) 0.0052(5)
N1 0.0246(5) 0.0246(5) 0.0322(9) -0.0014(6) 0.0023(8) -0.0023(8)
C1 0.0374(10) 0.0307(9) 0.0397(10) -0.0057(7) -0.0011(8) 0.0040(8)
C2 0.0490(12) 0.0355(10) 0.0564(14) -0.0115(9) 0.0070(11) 0.0092(10)
C3 0.0401(8) 0.0401(8) 0.0688(19) -0.0190(10) 0.0031(16) -0.0031(16)
C4 0.0512(17) 0.0512(17) 0.220(10) -0.0067(18) -0.004(3) -0.004(3)
C5 0.097(4) 0.103(4) 0.179(6) -0.046(3) 0.038(3) -0.040(3)

loop_
_atom_type_symbol
_atom_type_description
_atom_type_scat_dispersion_real
_atom_type_scat_dispersion_imag
_atom_type_scat_source
C C 0.0033 0.0016
;
International Tables for Crystallography
(1992, Vol. C, Tables 4.2.6.8 and 6.1.1.4)
;
H H 0.0000 0.0000
;
International Tables for Crystallography
(1992, Vol. C, Table 6.1.1.4)
;
N N 0.0061 0.0033
;
International Tables for Crystallography
(1992, Vol. C, Tables 4.2.6.8 and 6.1.1.4)
;
Cu Cu 0.3201 1.2651
;
International Tables for Crystallography
(1992, Vol. C, Tables 4.2.6.8 and 6.1.1.4)
;
P P 0.1023 0.0942
;
International Tables for Crystallography
(1992, Vol. C, Tables 4.2.6.8 and 6.1.1.4)
;
F F 0.0171 0.0103
;
International Tables for Crystallography
(1992, Vol. C, Tables 4.2.6.8 and 6.1.1.4)
;

loop_
_geom_angle_atom_site_label_1
_geom_angle_atom_site_label_2
_geom_angle_atom_site_label_3
_geom_angle
_geom_angle_publ_flag
_geom_angle_site_symmetry_1
_geom_angle_site_symmetry_3
F1 Cu1 F1 180.000 yes . 5_756
F1 Cu1 N1 90.000 yes . .
F1 Cu1 N1 90.000 yes . 2_755
F1 Cu1 N1 90.000 yes . 3_775
F1 Cu1 N1 90.000 yes . 4_575
F1 Cu1 N1 90.000 yes 5_756 .
F1 Cu1 N1 90.000 yes 5_756 2_755
F1 Cu1 N1 90.000 yes 5_756 3_775
F1 Cu1 N1 90.000 yes 5_756 4_575
N1 Cu1 N1 90.00(5) yes . 2_755
N1 Cu1 N1 180.00(5) yes . 3_775
N1 Cu1 N1 90.00(5) yes . 4_575
N1 Cu1 N1 90.00(5) yes 2_755 3_775
N1 Cu1 N1 180.00(5) yes 2_755 4_575
N1 Cu1 N1 90.00(5) yes 3_775 4_575
F1 P1 F2 180.000 yes . .
F1 P1 F3 89.29(6) yes . .
F1 P1 F3 89.29(6) yes . 2_755
F1 P1 F3 89.29(6) yes . 3_775
F1 P1 F3 89.29(6) yes . 4_575
F2 P1 F3 90.71(6) yes . .
F2 P1 F3 90.71(6) yes . 2_755
F2 P1 F3 90.71(6) yes . 3_775
F2 P1 F3 90.71(6) yes . 4_575
F3 P1 F3 89.99(9) yes . 2_755
F3 P1 F3 178.58(9) yes . 3_775
F3 P1 F3 89.99(9) yes . 4_575
F3 P1 F3 89.99(9) yes 2_755 3_775
F3 P1 F3 178.58(9) yes 2_755 4_575
F3 P1 F3 89.99(9) yes 3_775 4_575
Cu1 F1 P1 180.000 yes . .
Cu1 N1 C1 120.93(10) yes . .
Cu1 N1 C1 120.93(10) yes . 6_556
C1 N1 C1 118.14(15) yes . 6_556
N1 C1 C2 122.2(2) yes . .
C1 C2 C3 119.4(2) yes . .
C2 C3 C2 118.62(18) yes . 6_556
C5 C4 C5 122.0(4) yes . 16_665
C4 C5 C5 119.0(6) yes . 3_765
N1 C1 H1 118.926 no . .
C2 C1 H1 118.912 no . .
C1 C2 H2 120.279 no . .
C3 C2 H2 120.281 no . .
C2 C3 H3 120.689 no . .
C2 C3 H3 120.689 no 6_556 .

loop_
_geom_bond_atom_site_label_1
_geom_bond_atom_site_label_2
_geom_bond_distance
_geom_bond_publ_flag
_geom_bond_site_symmetry_2
Cu1 F1 2.418(2) yes .
Cu1 F1 2.418(2) yes 5_756
Cu1 N1 2.0248(12) yes .
Cu1 N1 2.0248(12) yes 2_755
Cu1 N1 2.0248(12) yes 3_775
Cu1 N1 2.0248(12) yes 4_575
P1 F1 1.624(3) yes .
P1 F2 1.596(3) yes .
P1 F3 1.5884(13) yes .
P1 F3 1.5884(13) yes 2_755
P1 F3 1.5884(13) yes 3_775
P1 F3 1.5884(13) yes 4_575
N1 C1 1.346(3) yes .
N1 C1 1.346(3) yes 6_556
C1 C2 1.383(3) yes .
C2 C3 1.377(3) yes .
C4 C5 1.353(7) yes .
C4 C5 1.353(7) yes 16_665
C5 C5 1.325(8) yes 3_765
C1 H1 0.950 no .
C2 H2 0.950 no .
C3 H3 0.950 no .

loop_
_geom_contact_atom_site_label_1
_geom_contact_atom_site_label_2
_geom_contact_distance
_geom_contact_publ_flag
_geom_contact_site_symmetry_2
N1 C2 2.389(3) no 6_556
N1 C3 2.777(2) no .
C1 C2 2.717(4) no 6_556
C4 C4 2.638(5) no 3_765
Cu1 C1 2.951(2) no 7_576
Cu1 C1 2.951(2) no 8_776
F2 F2 2.682(3) no 5_757
F2 C3 3.3995(17) no 9_555
F2 C3 3.3995(17) no 10_655
F2 C3 3.3995(17) no 11_665
F2 C3 3.3995(17) no 12_565
F3 C2 3.574(3) no 15_566
F3 C2 3.532(3) no 16_666
F3 C4 3.224(4) no 7_566
C2 F3 3.574(3) no 15_466
C2 F3 3.532(3) no 16_666
C3 F2 3.3995(17) no 9_444
C3 F2 3.3995(17) no 13_646
C4 F3 3.224(4) no 7_566
C4 F3 3.224(4) no 12_564
C4 C5 2.308(7) no 14_545
C5 C5 2.712(9) no 14_545
F1 H1 2.5915 no .
F1 H1 2.5915 no 2_755
F1 H1 2.5915 no 3_775
F1 H1 2.5915 no 4_575
F3 H1 2.6947 no .
N1 H1 1.9874 no 6_556
C3 H2 2.0292 no 6_556
H1 H2 2.3219 no .
H2 H3 2.3409 no .
Cu1 H1 2.9864 no 7_576
Cu1 H1 2.9864 no 8_776
F2 H2 3.5428 no 13_656
F2 H2 3.5428 no 14_556
F2 H2 3.5428 no 15_566
F2 H2 3.5428 no 16_666
F2 H3 2.5542 no 9_555
F2 H3 2.5542 no 10_655
F2 H3 2.5542 no 11_665
F2 H3 2.5542 no 12_565
F3 H2 3.1387 no 15_566
F3 H2 2.7183 no 16_666
F3 H3 3.4422 no 11_665
F3 H3 3.2346 no 12_565
C4 H1 3.4493 no 7_566
C4 H1 3.4493 no 12_564
C4 H2 3.4915 no 5_756
C4 H2 3.4915 no 10_644
C5 H1 3.1461 no 12_564
C5 H2 2.9913 no 10_644
C5 H2 3.2320 no 12_564
H1 C4 3.4493 no 7_566
H1 C5 3.1461 no 10_645
H2 F2 3.5428 no 13_646
H2 F3 3.1387 no 15_466
H2 F3 2.7183 no 16_666
H2 C4 3.4915 no 5_756
H2 C5 3.2320 no 10_645
H2 C5 2.9913 no 12_565
H3 F2 2.5542 no 9_444
H3 F2 2.5542 no 13_646
H3 F3 3.2346 no 10_644
H3 F3 3.4422 no 11_664
H3 F3 3.2346 no 15_466
H3 F3 3.4422 no 16_666
H3 H3 3.0742 no 2_655
H3 H3 3.0742 no 4_565
